data_4079325
loop_
_publ_author_name
'Adams, Richard D.'
'Chen, Mingwei'

_publ_section_title
;
 Synthesis and Structures of Iridium--Gold Carbonyl Cluster Compounds
 Containing Methyl and \s-Aryl Ligands
;
_journal_issue 17
_journal_name_full Organometallics
_journal_page_first 6457
_journal_paper_doi 10.1021/om300678c
_journal_volume 31
_journal_year 2012
_chemical_formula_sum 'C111 H88 Au4 Ir4 O9 P4'
_chemical_formula_weight 3246.36
_chemical_name_systematic
; 
 ? 
;
_space_group_IT_number 2
_symmetry_cell_setting triclinic
_symmetry_space_group_name_Hall '-P 1'
_symmetry_space_group_name_H-M 'P -1'
_atom_sites_solution_hydrogens geom
_atom_sites_solution_primary direct
_atom_sites_solution_secondary difmap
_audit_creation_method SHELXL-97
_cell_angle_alpha 75.375(2)
_cell_angle_beta 74.007(2)
_cell_angle_gamma 75.261(2)
_cell_formula_units_Z 2
_cell_length_a 13.8353(15)
_cell_length_b 19.656(2)
_cell_length_c 19.870(2)
_cell_measurement_reflns_used 5378
_cell_measurement_temperature 100(2)
_cell_measurement_theta_max 27.09
_cell_measurement_theta_min 2.19
_cell_volume 4925.9(9)
_computing_structure_refinement 'SHELXL-97 (Sheldrick, 1997)'
_computing_structure_solution 'SHELXS-97 (Sheldrick, 1990)'
_diffrn_ambient_temperature 100(2)
_diffrn_measured_fraction_theta_full 1.000
_diffrn_measured_fraction_theta_max 1.000
_diffrn_radiation_monochromator graphite
_diffrn_radiation_source 'fine-focus sealed tube'
_diffrn_radiation_type MoK\a
_diffrn_radiation_wavelength 0.71073
_diffrn_reflns_av_R_equivalents 0.0696
_diffrn_reflns_av_sigmaI/netI 0.0623
_diffrn_reflns_limit_h_max 16
_diffrn_reflns_limit_h_min -16
_diffrn_reflns_limit_k_max 23
_diffrn_reflns_limit_k_min -23
_diffrn_reflns_limit_l_max 23
_diffrn_reflns_limit_l_min -23
_diffrn_reflns_number 70786
_diffrn_reflns_theta_full 25.03
_diffrn_reflns_theta_max 25.03
_diffrn_reflns_theta_min 1.09
_diffrn_standards_decay_% <1
_exptl_absorpt_coefficient_mu 11.436
_exptl_absorpt_correction_T_max 1.000
_exptl_absorpt_correction_T_min 0.625400
_exptl_absorpt_correction_type multi-scan
_exptl_crystal_colour red
_exptl_crystal_density_diffrn 2.189
_exptl_crystal_density_method 'not measured'
_exptl_crystal_description plate
_exptl_crystal_F_000 3020
_exptl_crystal_size_max 0.12
_exptl_crystal_size_mid 0.10
_exptl_crystal_size_min 0.04
_refine_diff_density_max 2.162
_refine_diff_density_min -1.754
_refine_diff_density_rms 0.255
_refine_ls_extinction_method none
_refine_ls_goodness_of_fit_ref 1.025
_refine_ls_hydrogen_treatment constr
_refine_ls_matrix_type full
_refine_ls_number_parameters 1189
_refine_ls_number_reflns 17428
_refine_ls_number_restraints 0
_refine_ls_restrained_S_all 1.025
_refine_ls_R_factor_all 0.0563
_refine_ls_R_factor_gt 0.0363
_refine_ls_shift/su_max 0.001
_refine_ls_shift/su_mean 0.000
_refine_ls_structure_factor_coef Fsqd
_refine_ls_weighting_details 'calc w=1/[\s^2^(Fo^2^)+(0.0455P)^2^+0.0000P] where P=(Fo^2^+2Fc^2^)/3'
_refine_ls_weighting_scheme calc
_refine_ls_wR_factor_gt 0.0791
_refine_ls_wR_factor_ref 0.0938
_reflns_number_gt 13493
_reflns_number_total 17428
_reflns_threshold_expression >2sigma(I)
_cod_data_source_file om300678c_si_002.cif
_cod_data_source_block compound8
_cod_depositor_comments
;
The following automatic conversions were performed:

'_symmetry_cell_setting' value 'Triclinic' changed to 'triclinic'
according to /home/saulius/struct/CIF-dictionaries/cif_core.dic
dictionary named 'cif_core.dic' version 2.4.2 from 2011-04-26.

Automatic conversion script
Id: cif_fix_values 1891 2012-01-12 08:04:46Z andrius 
;
_cod_original_cell_volume 4925.8(9)
_cod_original_sg_symbol_H-M P-1
_cod_database_code 4079325

loop_
_symmetry_equiv_pos_as_xyz
'x, y, z'
'-x, -y, -z'

loop_
_atom_site_label
_atom_site_type_symbol
_atom_site_fract_x
_atom_site_fract_y
_atom_site_fract_z
_atom_site_U_iso_or_equiv
_atom_site_adp_type
_atom_site_occupancy
_atom_site_symmetry_multiplicity
_atom_site_calc_flag
_atom_site_refinement_flags
Ir1 Ir 0.00976(3) 0.30682(2) 0.237102(19) 0.01374(9) Uani 1 1 d .
Ir2 Ir -0.07905(3) 0.21787(2) 0.377814(19) 0.01512(9) Uani 1 1 d .
Ir3 Ir -0.09719(3) 0.36256(2) 0.371855(19) 0.01500(9) Uani 1 1 d .
Ir4 Ir -0.19593(3) 0.31572(2) 0.29575(2) 0.01578(9) Uani 1 1 d .
Au1 Au 0.10843(3) 0.16726(2) 0.26572(2) 0.01783(9) Uani 1 1 d .
Au2 Au 0.20767(3) 0.29953(2) 0.170372(19) 0.01646(9) Uani 1 1 d .
Au3 Au 0.14571(3) 0.27050(2) 0.323493(19) 0.01590(9) Uani 1 1 d .
Au4 Au 0.08584(3) 0.41331(2) 0.25605(2) 0.01746(9) Uani 1 1 d .
P1 P 0.1797(2) 0.05518(14) 0.24100(14) 0.0191(6) Uani 1 1 d .
P2 P 0.34096(19) 0.30240(14) 0.07268(13) 0.0172(6) Uani 1 1 d .
P3 P 0.26868(19) 0.24151(14) 0.38945(13) 0.0162(5) Uani 1 1 d .
P4 P 0.1317(2) 0.52329(14) 0.22882(14) 0.0191(6) Uani 1 1 d .
C1 C -0.0326(7) 0.2705(5) 0.4383(5) 0.020(2) Uani 1 1 d .
C2 C -0.1492(7) 0.2023(5) 0.3052(5) 0.016(2) Uani 1 1 d .
C3 C -0.1871(7) 0.4225(5) 0.3038(5) 0.014(2) Uani 1 1 d .
C4 C -0.2061(7) 0.1918(5) 0.4593(5) 0.018(2) Uani 1 1 d .
C5 C -0.2619(8) 0.1453(6) 0.4521(6) 0.028(3) Uani 1 1 d .
H5 H -0.2404 0.1233 0.4116 0.033 Uiso 1 1 calc R
C6 C -0.3493(9) 0.1309(6) 0.5041(6) 0.036(3) Uani 1 1 d .
H6 H -0.3867 0.0995 0.4975 0.043 Uiso 1 1 calc R
C7 C -0.3829(9) 0.1596(6) 0.5633(6) 0.035(3) Uani 1 1 d .
H7 H -0.4433 0.1495 0.5975 0.042 Uiso 1 1 calc R
C8 C -0.3268(9) 0.2045(6) 0.5728(6) 0.034(3) Uani 1 1 d .
H8 H -0.3481 0.2244 0.6147 0.041 Uiso 1 1 calc R
C9 C -0.2391(8) 0.2209(5) 0.5214(5) 0.024(2) Uani 1 1 d .
H9 H -0.2017 0.2518 0.5287 0.029 Uiso 1 1 calc R
C11 C -0.0017(7) 0.2523(5) 0.1743(5) 0.019(2) Uani 1 1 d .
C12 C -0.0240(7) 0.3938(6) 0.1728(5) 0.020(2) Uani 1 1 d .
C13 C -0.2178(7) 0.3866(5) 0.4589(5) 0.019(2) Uani 1 1 d .
C14 C -0.1987(8) 0.3801(6) 0.5260(5) 0.027(3) Uani 1 1 d .
H14 H -0.1299 0.3681 0.5315 0.033 Uiso 1 1 calc R
C15 C -0.2786(8) 0.3909(6) 0.5848(5) 0.029(3) Uani 1 1 d .
H15 H -0.2637 0.3839 0.6303 0.035 Uiso 1 1 calc R
C16 C -0.3808(8) 0.4118(6) 0.5782(6) 0.033(3) Uani 1 1 d .
H16 H -0.4356 0.4187 0.6185 0.040 Uiso 1 1 calc R
C17 C -0.3990(8) 0.4221(6) 0.5118(5) 0.025(2) Uani 1 1 d .
H17 H -0.4676 0.4367 0.5060 0.030 Uiso 1 1 calc R
C18 C -0.3182(8) 0.4115(5) 0.4516(5) 0.023(2) Uani 1 1 d .
H18 H -0.3329 0.4215 0.4057 0.027 Uiso 1 1 calc R
C21 C -0.0189(8) 0.1237(6) 0.4111(5) 0.024(2) Uani 1 1 d .
C22 C 0.0394(7) 0.5869(6) 0.2797(5) 0.023(2) Uani 1 1 d .
C23 C 0.0661(8) 0.6254(6) 0.3189(6) 0.027(3) Uani 1 1 d .
H23 H 0.1361 0.6202 0.3193 0.033 Uiso 1 1 calc R
C24 C -0.0091(9) 0.6717(6) 0.3577(6) 0.037(3) Uani 1 1 d .
H24 H 0.0093 0.6990 0.3837 0.045 Uiso 1 1 calc R
C25 C -0.1106(8) 0.6774(6) 0.3581(6) 0.029(3) Uani 1 1 d .
H25 H -0.1625 0.7075 0.3860 0.035 Uiso 1 1 calc R
C26 C -0.1375(8) 0.6404(6) 0.3189(6) 0.032(3) Uani 1 1 d .
H26 H -0.2073 0.6465 0.3173 0.038 Uiso 1 1 calc R
C27 C -0.0619(9) 0.5936(6) 0.2814(6) 0.029(3) Uani 1 1 d .
H27 H -0.0810 0.5656 0.2564 0.035 Uiso 1 1 calc R
C28 C 0.4509(8) 0.5204(6) 0.2592(5) 0.027(3) Uani 1 1 d .
H28 H 0.5163 0.5190 0.2667 0.032 Uiso 1 1 calc R
C29 C 0.4029(8) 0.5800(6) 0.2175(6) 0.029(3) Uani 1 1 d .
H29 H 0.4363 0.6193 0.1953 0.035 Uiso 1 1 calc R
C30 C 0.3062(8) 0.5825(6) 0.2081(6) 0.027(3) Uani 1 1 d .
H30 H 0.2725 0.6243 0.1809 0.033 Uiso 1 1 calc R
C31 C -0.0488(7) 0.4311(5) 0.3959(5) 0.017(2) Uani 1 1 d .
C33 C 0.1260(7) 0.5675(6) 0.1365(5) 0.021(2) Uani 1 1 d .
C34 C 0.1016(8) 0.6415(5) 0.1159(5) 0.023(2) Uani 1 1 d .
H34 H 0.0889 0.6707 0.1502 0.027 Uiso 1 1 calc R
C35 C 0.0955(8) 0.6728(6) 0.0482(6) 0.030(3) Uani 1 1 d .
H35 H 0.0783 0.7236 0.0354 0.036 Uiso 1 1 calc R
C36 C 0.1142(8) 0.6316(7) -0.0036(6) 0.034(3) Uani 1 1 d .
H36 H 0.1106 0.6542 -0.0514 0.041 Uiso 1 1 calc R
C37 C 0.1383(8) 0.5569(6) 0.0156(5) 0.028(3) Uani 1 1 d .
H37 H 0.1492 0.5278 -0.0185 0.033 Uiso 1 1 calc R
C38 C 0.1461(7) 0.5257(6) 0.0861(5) 0.022(2) Uani 1 1 d .
H38 H 0.1654 0.4751 0.0993 0.027 Uiso 1 1 calc R
C41 C -0.2404(8) 0.3435(6) 0.2086(6) 0.029(3) Uani 1 1 d .
C42 C -0.3279(9) 0.3111(6) 0.3547(6) 0.031(3) Uani 1 1 d .
C43 C 0.1011(8) -0.0118(6) 0.2879(5) 0.024(2) Uani 1 1 d .
C44 C 0.1264(9) -0.0635(5) 0.3470(6) 0.030(3) Uani 1 1 d .
H44 H 0.1877 -0.0671 0.3615 0.036 Uiso 1 1 calc R
C45 C 0.0592(8) -0.1091(6) 0.3832(6) 0.033(3) Uani 1 1 d .
H45 H 0.0743 -0.1439 0.4238 0.040 Uiso 1 1 calc R
C46 C -0.0281(9) -0.1054(6) 0.3622(6) 0.036(3) Uani 1 1 d .
H46 H -0.0715 -0.1385 0.3871 0.044 Uiso 1 1 calc R
C47 C -0.0541(9) -0.0536(6) 0.3046(6) 0.036(3) Uani 1 1 d .
H47 H -0.1160 -0.0501 0.2908 0.043 Uiso 1 1 calc R
C48 C 0.0124(8) -0.0069(6) 0.2675(6) 0.032(3) Uani 1 1 d .
H48 H -0.0041 0.0287 0.2278 0.039 Uiso 1 1 calc R
C49 C 0.1949(7) 0.0562(5) 0.1466(5) 0.019(2) Uani 1 1 d .
C50 C 0.2079(8) 0.1209(6) 0.0986(5) 0.025(2) Uani 1 1 d .
H50 H 0.2051 0.1625 0.1157 0.029 Uiso 1 1 calc R
C51 C 0.2250(8) 0.1235(6) 0.0246(5) 0.029(3) Uani 1 1 d .
H51 H 0.2324 0.1673 -0.0083 0.035 Uiso 1 1 calc R
C52 C 0.2312(8) 0.0625(6) 0.0001(6) 0.032(3) Uani 1 1 d .
H52 H 0.2444 0.0642 -0.0498 0.039 Uiso 1 1 calc R
C53 C 0.2184(8) -0.0011(6) 0.0477(6) 0.032(3) Uani 1 1 d .
H53 H 0.2209 -0.0426 0.0305 0.038 Uiso 1 1 calc R
C54 C 0.2018(8) -0.0043(6) 0.1205(6) 0.026(2) Uani 1 1 d .
H54 H 0.1951 -0.0485 0.1528 0.032 Uiso 1 1 calc R
C55 C 0.3082(8) 0.0146(6) 0.2569(5) 0.025(2) Uani 1 1 d .
C56 C 0.3613(8) -0.0499(5) 0.2375(5) 0.023(2) Uani 1 1 d .
H56 H 0.3292 -0.0752 0.2178 0.028 Uiso 1 1 calc R
C57 C 0.4588(9) -0.0778(6) 0.2461(6) 0.032(3) Uani 1 1 d .
H57 H 0.4947 -0.1221 0.2325 0.039 Uiso 1 1 calc R
C58 C 0.5049(8) -0.0407(6) 0.2750(5) 0.026(2) Uani 1 1 d .
H58 H 0.5724 -0.0602 0.2820 0.032 Uiso 1 1 calc R
C59 C 0.4539(8) 0.0241(6) 0.2937(6) 0.029(3) Uani 1 1 d .
H59 H 0.4864 0.0498 0.3126 0.034 Uiso 1 1 calc R
C60 C 0.3557(8) 0.0513(6) 0.2846(6) 0.027(3) Uani 1 1 d .
H60 H 0.3200 0.0959 0.2976 0.033 Uiso 1 1 calc R
C61 C 0.4093(7) 0.2133(5) 0.0549(5) 0.016(2) Uani 1 1 d .
C62 C 0.4347(8) 0.1613(6) 0.1117(6) 0.028(3) Uani 1 1 d .
H62 H 0.4172 0.1727 0.1578 0.033 Uiso 1 1 calc R
C63 C 0.4858(9) 0.0922(7) 0.1023(7) 0.040(3) Uani 1 1 d .
H63 H 0.5015 0.0560 0.1418 0.048 Uiso 1 1 calc R
C64 C 0.5130(8) 0.0773(6) 0.0341(7) 0.033(3) Uani 1 1 d .
H64 H 0.5477 0.0306 0.0267 0.040 Uiso 1 1 calc R
C65 C 0.4902(9) 0.1293(6) -0.0220(6) 0.038(3) Uani 1 1 d .
H65 H 0.5098 0.1189 -0.0686 0.045 Uiso 1 1 calc R
C66 C 0.4384(8) 0.1977(6) -0.0119(5) 0.024(2) Uani 1 1 d .
H66 H 0.4231 0.2338 -0.0516 0.029 Uiso 1 1 calc R
C67 C 0.4416(8) 0.3506(6) 0.0680(5) 0.021(2) Uani 1 1 d .
C68 C 0.5394(7) 0.3325(6) 0.0284(5) 0.022(2) Uani 1 1 d .
H68 H 0.5578 0.2923 0.0059 0.027 Uiso 1 1 calc R
C69 C 0.6119(7) 0.3738(6) 0.0214(5) 0.025(2) Uani 1 1 d .
H69 H 0.6798 0.3621 -0.0059 0.030 Uiso 1 1 calc R
C70 C 0.5830(8) 0.4315(6) 0.0548(6) 0.028(3) Uani 1 1 d .
H70 H 0.6312 0.4603 0.0499 0.033 Uiso 1 1 calc R
C71 C 0.4849(8) 0.4480(6) 0.0952(5) 0.026(2) Uani 1 1 d .
H71 H 0.4664 0.4875 0.1187 0.031 Uiso 1 1 calc R
C72 C 0.4138(8) 0.4077(6) 0.1018(5) 0.022(2) Uani 1 1 d .
H72 H 0.3461 0.4192 0.1295 0.026 Uiso 1 1 calc R
C73 C 0.2907(7) 0.3483(5) -0.0076(5) 0.020(2) Uani 1 1 d .
C74 C 0.3447(8) 0.3915(6) -0.0631(5) 0.026(2) Uani 1 1 d .
H74 H 0.4090 0.3985 -0.0606 0.032 Uiso 1 1 calc R
C78 C 0.1980(8) 0.3374(6) -0.0106(5) 0.028(3) Uani 1 1 d .
H78 H 0.1610 0.3077 0.0281 0.034 Uiso 1 1 calc R
C79 C 0.2641(7) 0.1614(5) 0.4592(5) 0.017(2) Uani 1 1 d .
C80 C 0.2185(7) 0.1087(5) 0.4523(5) 0.019(2) Uani 1 1 d .
H80 H 0.1857 0.1167 0.4140 0.023 Uiso 1 1 calc R
C81 C 0.2213(9) 0.0447(6) 0.5015(6) 0.032(3) Uani 1 1 d .
H81 H 0.1926 0.0081 0.4956 0.038 Uiso 1 1 calc R
C82 C 0.2650(8) 0.0331(6) 0.5592(6) 0.029(3) Uani 1 1 d .
H82 H 0.2657 -0.0110 0.5927 0.035 Uiso 1 1 calc R
C83 C 0.3075(8) 0.0854(6) 0.5681(6) 0.031(3) Uani 1 1 d .
H83 H 0.3381 0.0775 0.6075 0.038 Uiso 1 1 calc R
C84 C 0.3055(8) 0.1506(6) 0.5188(5) 0.028(3) Uani 1 1 d .
H84 H 0.3324 0.1875 0.5257 0.034 Uiso 1 1 calc R
C85 C 0.4001(7) 0.2236(5) 0.3358(5) 0.019(2) Uani 1 1 d .
C86 C 0.4761(7) 0.1718(6) 0.3600(6) 0.024(2) Uani 1 1 d .
H86 H 0.4617 0.1401 0.4047 0.028 Uiso 1 1 calc R
C87 C 0.5775(8) 0.1665(6) 0.3165(6) 0.031(3) Uani 1 1 d .
H87 H 0.6307 0.1299 0.3323 0.037 Uiso 1 1 calc R
C88 C 0.5997(8) 0.2110(6) 0.2549(5) 0.026(2) Uani 1 1 d .
H88 H 0.6687 0.2070 0.2283 0.031 Uiso 1 1 calc R
C89 C 0.5241(8) 0.2630(6) 0.2287(5) 0.027(3) Uani 1 1 d .
H89 H 0.5404 0.2937 0.1836 0.033 Uiso 1 1 calc R
C90 C 0.4240(7) 0.2700(5) 0.2689(5) 0.019(2) Uani 1 1 d .
H90 H 0.3713 0.3060 0.2515 0.023 Uiso 1 1 calc R
C91 C 0.2709(7) 0.3116(5) 0.4326(5) 0.016(2) Uani 1 1 d .
C92 C 0.3579(8) 0.3163(6) 0.4523(5) 0.029(3) Uani 1 1 d .
H92 H 0.4192 0.2815 0.4428 0.034 Uiso 1 1 calc R
C93 C 0.3565(8) 0.3706(6) 0.4852(6) 0.029(3) Uani 1 1 d .
H93 H 0.4155 0.3715 0.5003 0.035 Uiso 1 1 calc R
C94 C 0.2702(8) 0.4234(6) 0.4962(6) 0.030(3) Uani 1 1 d .
H94 H 0.2706 0.4621 0.5167 0.036 Uiso 1 1 calc R
C95 C 0.1829(8) 0.4199(6) 0.4772(6) 0.028(3) Uani 1 1 d .
H95 H 0.1224 0.4555 0.4856 0.034 Uiso 1 1 calc R
C96 C 0.1843(8) 0.3642(5) 0.4459(5) 0.022(2) Uani 1 1 d .
H96 H 0.1239 0.3620 0.4332 0.026 Uiso 1 1 calc R
C97 C 0.2580(7) 0.5237(5) 0.2385(5) 0.020(2) Uani 1 1 d .
C98 C 0.3087(8) 0.4645(7) 0.2795(6) 0.032(3) Uani 1 1 d .
H98 H 0.2770 0.4243 0.3007 0.039 Uiso 1 1 calc R
C99 C 0.4024(8) 0.4627(6) 0.2899(6) 0.031(3) Uani 1 1 d .
H99 H 0.4349 0.4215 0.3185 0.037 Uiso 1 1 calc R
O1 O -0.0001(5) 0.2557(4) 0.4912(3) 0.0213(16) Uani 1 1 d .
O2 O -0.1599(5) 0.1570(4) 0.2811(4) 0.0250(17) Uani 1 1 d .
O3 O -0.2246(5) 0.4804(4) 0.2809(4) 0.0242(16) Uani 1 1 d .
O11 O -0.0112(5) 0.2288(4) 0.1301(4) 0.0265(17) Uani 1 1 d .
O12 O -0.0470(5) 0.4416(4) 0.1292(4) 0.0256(17) Uani 1 1 d .
O21 O 0.0109(6) 0.0645(4) 0.4361(4) 0.0310(18) Uani 1 1 d .
O31 O -0.0259(5) 0.4729(4) 0.4169(4) 0.0267(17) Uani 1 1 d .
O41 O -0.2702(6) 0.3601(5) 0.1575(4) 0.052(3) Uani 1 1 d .
O42 O -0.4094(5) 0.3076(4) 0.3888(4) 0.0337(19) Uani 1 1 d .
C75S C 0.3049(9) 0.4247(6) -0.1228(5) 0.030(3) Uani 1 1 d .
H75S H 0.3421 0.4541 -0.1617 0.035 Uiso 1 1 calc R
C76S C 0.2097(8) 0.4147(6) -0.1254(6) 0.029(3) Uani 1 1 d .
H76S H 0.1804 0.4389 -0.1651 0.035 Uiso 1 1 calc R
C77S C 0.1588(8) 0.3698(6) -0.0703(6) 0.032(3) Uani 1 1 d .
H77S H 0.0959 0.3608 -0.0732 0.038 Uiso 1 1 calc R
C1S C 0.7388(16) 0.1104(15) 0.1186(12) 0.126(11) Uani 1 1 d .
H1S H 0.6731 0.1411 0.1234 0.151 Uiso 1 1 calc R
C2S C 0.7481(16) 0.0383(14) 0.1425(9) 0.094(7) Uani 1 1 d .
H2S H 0.6888 0.0182 0.1651 0.113 Uiso 1 1 calc R
C3S C 0.8432(18) -0.0050(13) 0.1337(10) 0.099(7) Uani 1 1 d .
H3S H 0.8498 -0.0550 0.1525 0.119 Uiso 1 1 calc R
C4S C 0.9308(17) 0.0229(15) 0.0978(11) 0.107(8) Uani 1 1 d .
H4S H 0.9962 -0.0078 0.0886 0.129 Uiso 1 1 calc R
C5S C 0.9199(18) 0.0956(16) 0.0762(11) 0.116(10) Uani 1 1 d .
H5S H 0.9783 0.1166 0.0532 0.140 Uiso 1 1 calc R
C6S C 0.8249(18) 0.1375(13) 0.0878(13) 0.124(9) Uani 1 1 d .
H6S H 0.8184 0.1881 0.0739 0.149 Uiso 1 1 calc R
C7S C 0.7140(16) 0.2283(9) 0.7744(11) 0.093(7) Uani 1 1 d .
H7S H 0.6715 0.2440 0.7409 0.112 Uiso 1 1 calc R
C8S C 0.8188(18) 0.2136(10) 0.7512(12) 0.098(8) Uani 1 1 d .
H8S H 0.8492 0.2158 0.7018 0.118 Uiso 1 1 calc R
C9S C 0.8769(16) 0.1964(10) 0.7975(13) 0.090(7) Uani 1 1 d .
H9S H 0.9491 0.1892 0.7797 0.108 Uiso 1 1 calc R
C10S C 0.8393(17) 0.1880(10) 0.8723(13) 0.109(8) Uani 1 1 d .
H10S H 0.8826 0.1747 0.9051 0.131 Uiso 1 1 calc R
C11S C 0.7306(16) 0.2014(9) 0.8936(11) 0.081(6) Uani 1 1 d .
H11S H 0.6983 0.1970 0.9429 0.097 Uiso 1 1 calc R
C12S C 0.6721(16) 0.2204(8) 0.8443(11) 0.091(8) Uani 1 1 d .
H12S H 0.5995 0.2283 0.8600 0.110 Uiso 1 1 calc R
C13S C 0.5975(12) 0.7161(8) 0.2461(10) 0.062(5) Uani 1 1 d .
H13S H 0.5578 0.6879 0.2370 0.074 Uiso 1 1 calc R
C14S C 0.6697(14) 0.7472(10) 0.1921(9) 0.080(6) Uani 1 1 d .
H14S H 0.6841 0.7371 0.1456 0.095 Uiso 1 1 calc R
C15S C 0.7197(13) 0.7916(9) 0.2041(11) 0.074(5) Uani 1 1 d .
H15S H 0.7648 0.8153 0.1653 0.089 Uiso 1 1 calc R
C16S C 0.7074(12) 0.8030(8) 0.2691(10) 0.062(4) Uani 1 1 d .
H16S H 0.7461 0.8327 0.2769 0.074 Uiso 1 1 calc R
C17S C 0.6399(12) 0.7725(9) 0.3244(8) 0.063(5) Uani 1 1 d .
H17S H 0.6300 0.7822 0.3706 0.075 Uiso 1 1 calc R
C18S C 0.5856(11) 0.7278(8) 0.3145(9) 0.067(5) Uani 1 1 d .
H18S H 0.5403 0.7050 0.3539 0.080 Uiso 1 1 calc R

loop_
_atom_site_aniso_label
_atom_site_aniso_U_11
_atom_site_aniso_U_22
_atom_site_aniso_U_33
_atom_site_aniso_U_23
_atom_site_aniso_U_13
_atom_site_aniso_U_12
Ir1 0.00897(19) 0.0160(2) 0.01620(19) -0.00246(16) -0.00410(14) -0.00179(15)
Ir2 0.01040(19) 0.0163(2) 0.0174(2) -0.00148(16) -0.00329(15) -0.00206(16)
Ir3 0.01026(19) 0.0175(2) 0.0172(2) -0.00328(16) -0.00416(15) -0.00159(16)
Ir4 0.00866(19) 0.0196(2) 0.0192(2) -0.00316(16) -0.00495(15) -0.00154(16)
Au1 0.0151(2) 0.0159(2) 0.0226(2) -0.00418(16) -0.00720(15) 0.00028(16)
Au2 0.01028(19) 0.0207(2) 0.0170(2) -0.00262(16) -0.00251(14) -0.00219(16)
Au3 0.01272(19) 0.0187(2) 0.01738(19) -0.00182(16) -0.00678(14) -0.00296(16)
Au4 0.0151(2) 0.0167(2) 0.0220(2) -0.00318(16) -0.00679(15) -0.00329(16)
P1 0.0173(14) 0.0159(14) 0.0223(14) -0.0022(11) -0.0053(11) -0.0008(11)
P2 0.0111(13) 0.0201(14) 0.0181(13) -0.0013(11) -0.0014(10) -0.0037(11)
P3 0.0132(13) 0.0198(14) 0.0174(13) -0.0022(11) -0.0069(10) -0.0040(11)
P4 0.0151(14) 0.0187(14) 0.0253(14) -0.0043(12) -0.0065(11) -0.0042(11)
C1 0.012(5) 0.024(6) 0.025(6) -0.006(5) -0.002(4) -0.005(4)
C2 0.006(5) 0.018(5) 0.020(5) -0.003(4) 0.003(4) -0.003(4)
C3 0.015(5) 0.018(6) 0.008(5) -0.003(4) -0.005(4) 0.004(4)
C4 0.007(5) 0.021(6) 0.023(5) 0.002(4) -0.002(4) -0.004(4)
C5 0.029(6) 0.027(6) 0.029(6) -0.005(5) -0.005(5) -0.010(5)
C6 0.027(7) 0.040(8) 0.042(7) -0.009(6) 0.003(5) -0.019(6)
C7 0.024(6) 0.035(7) 0.036(7) -0.002(6) 0.008(5) -0.010(5)
C8 0.032(7) 0.039(7) 0.027(6) -0.002(5) -0.005(5) -0.007(6)
C9 0.018(6) 0.021(6) 0.031(6) -0.006(5) 0.000(4) -0.004(5)
C11 0.007(5) 0.016(5) 0.031(6) -0.001(5) -0.009(4) 0.003(4)
C12 0.010(5) 0.028(6) 0.024(6) -0.014(5) -0.001(4) -0.003(5)
C13 0.018(5) 0.021(6) 0.015(5) -0.002(4) -0.001(4) 0.000(4)
C14 0.018(6) 0.041(7) 0.022(6) -0.009(5) -0.005(4) -0.001(5)
C15 0.033(7) 0.043(7) 0.012(5) 0.000(5) -0.008(5) -0.009(6)
C16 0.024(6) 0.051(8) 0.027(6) -0.023(6) 0.006(5) -0.008(6)
C17 0.010(5) 0.030(6) 0.036(6) -0.016(5) 0.003(4) -0.005(5)
C18 0.022(6) 0.023(6) 0.022(6) -0.009(5) -0.004(4) 0.003(5)
C21 0.021(6) 0.025(7) 0.027(6) 0.001(5) -0.001(4) -0.020(5)
C22 0.011(5) 0.026(6) 0.029(6) -0.004(5) -0.006(4) 0.000(4)
C23 0.012(5) 0.035(7) 0.037(7) -0.015(5) -0.006(5) 0.002(5)
C24 0.045(8) 0.042(8) 0.029(7) -0.016(6) -0.014(6) -0.003(6)
C25 0.021(6) 0.032(7) 0.033(6) -0.016(5) -0.006(5) 0.007(5)
C26 0.015(6) 0.031(7) 0.043(7) -0.001(6) -0.012(5) 0.003(5)
C27 0.037(7) 0.019(6) 0.035(6) -0.006(5) -0.014(5) -0.005(5)
C28 0.014(5) 0.040(7) 0.026(6) -0.014(5) -0.004(4) 0.003(5)
C29 0.025(6) 0.028(7) 0.042(7) -0.020(6) 0.000(5) -0.010(5)
C30 0.019(6) 0.032(7) 0.030(6) -0.008(5) -0.005(5) -0.003(5)
C31 0.007(5) 0.026(6) 0.017(5) -0.007(5) -0.002(4) 0.004(4)
C33 0.010(5) 0.027(6) 0.027(6) -0.002(5) -0.008(4) -0.006(4)
C34 0.021(6) 0.018(6) 0.028(6) -0.001(5) -0.005(4) -0.005(5)
C35 0.022(6) 0.028(7) 0.034(7) 0.005(5) -0.003(5) -0.008(5)
C36 0.023(6) 0.049(8) 0.018(6) 0.010(5) -0.006(5) 0.000(6)
C37 0.020(6) 0.043(8) 0.022(6) -0.006(5) -0.005(4) -0.011(5)
C38 0.017(6) 0.028(6) 0.020(6) 0.001(5) -0.005(4) -0.007(5)
C41 0.016(6) 0.036(7) 0.038(7) -0.013(6) -0.002(5) -0.008(5)
C42 0.031(7) 0.033(7) 0.036(7) -0.012(6) -0.008(5) -0.013(6)
C43 0.027(6) 0.030(6) 0.015(5) -0.005(5) -0.001(4) -0.008(5)
C44 0.036(7) 0.015(6) 0.040(7) -0.002(5) -0.014(5) -0.003(5)
C45 0.024(6) 0.035(7) 0.037(7) -0.007(6) 0.003(5) -0.009(5)
C46 0.025(7) 0.032(7) 0.046(8) -0.009(6) 0.005(5) -0.007(5)
C47 0.021(6) 0.039(8) 0.046(7) 0.003(6) -0.008(5) -0.013(6)
C48 0.029(7) 0.033(7) 0.036(7) -0.012(6) -0.005(5) -0.004(5)
C49 0.012(5) 0.028(6) 0.016(5) -0.010(5) -0.003(4) 0.002(4)
C50 0.021(6) 0.023(6) 0.031(6) -0.009(5) -0.010(5) 0.003(5)
C51 0.034(7) 0.031(7) 0.022(6) -0.001(5) 0.002(5) -0.018(5)
C52 0.028(6) 0.046(8) 0.026(6) -0.014(6) -0.008(5) -0.003(6)
C53 0.032(7) 0.034(7) 0.033(7) -0.016(6) -0.008(5) -0.001(5)
C54 0.020(6) 0.027(6) 0.033(6) -0.010(5) -0.009(5) 0.001(5)
C55 0.017(6) 0.029(6) 0.029(6) -0.003(5) -0.006(4) -0.006(5)
C56 0.016(6) 0.021(6) 0.032(6) -0.009(5) -0.008(4) 0.005(5)
C57 0.029(7) 0.027(7) 0.037(7) -0.003(5) -0.009(5) -0.002(5)
C58 0.018(6) 0.033(7) 0.023(6) 0.006(5) -0.011(4) 0.000(5)
C59 0.030(7) 0.027(6) 0.034(6) -0.005(5) -0.019(5) -0.001(5)
C60 0.017(6) 0.029(6) 0.035(6) -0.011(5) -0.003(5) -0.003(5)
C61 0.014(5) 0.012(5) 0.019(5) 0.004(4) -0.007(4) -0.001(4)
C62 0.021(6) 0.027(6) 0.030(6) -0.002(5) -0.003(5) 0.000(5)
C63 0.031(7) 0.033(7) 0.052(8) 0.000(6) -0.011(6) -0.005(6)
C64 0.017(6) 0.023(6) 0.059(8) -0.017(6) 0.000(5) -0.004(5)
C65 0.042(8) 0.030(7) 0.036(7) -0.009(6) 0.005(6) -0.011(6)
C66 0.021(6) 0.024(6) 0.024(6) -0.002(5) -0.004(4) -0.002(5)
C67 0.018(5) 0.030(6) 0.016(5) 0.000(5) -0.008(4) -0.008(5)
C68 0.012(5) 0.027(6) 0.030(6) -0.014(5) -0.006(4) 0.001(4)
C69 0.009(5) 0.036(7) 0.030(6) -0.008(5) -0.001(4) -0.006(5)
C70 0.026(6) 0.023(6) 0.033(6) 0.004(5) -0.006(5) -0.013(5)
C71 0.022(6) 0.025(6) 0.030(6) -0.008(5) -0.011(5) 0.005(5)
C72 0.015(5) 0.031(6) 0.016(5) -0.004(5) -0.002(4) -0.001(5)
C73 0.013(5) 0.026(6) 0.017(5) -0.005(4) 0.001(4) -0.004(4)
C74 0.014(6) 0.034(7) 0.031(6) 0.002(5) -0.010(5) -0.008(5)
C78 0.021(6) 0.039(7) 0.019(6) 0.001(5) 0.000(4) -0.010(5)
C79 0.013(5) 0.021(6) 0.015(5) 0.003(4) -0.009(4) -0.001(4)
C80 0.013(5) 0.018(6) 0.023(5) -0.002(4) -0.005(4) 0.001(4)
C81 0.038(7) 0.028(7) 0.034(7) -0.002(5) -0.014(5) -0.013(6)
C82 0.032(7) 0.028(7) 0.026(6) 0.007(5) -0.010(5) -0.011(5)
C83 0.029(7) 0.037(7) 0.021(6) 0.008(5) -0.012(5) -0.001(5)
C84 0.032(7) 0.031(7) 0.024(6) -0.002(5) -0.007(5) -0.010(5)
C85 0.015(5) 0.019(6) 0.025(6) 0.001(4) -0.008(4) -0.007(4)
C86 0.015(5) 0.025(6) 0.031(6) 0.007(5) -0.013(4) -0.010(5)
C87 0.017(6) 0.022(6) 0.053(8) -0.015(6) -0.008(5) 0.006(5)
C88 0.013(6) 0.036(7) 0.025(6) -0.011(5) -0.001(4) 0.000(5)
C89 0.025(6) 0.047(7) 0.012(5) 0.001(5) -0.002(4) -0.018(6)
C90 0.013(5) 0.024(6) 0.020(5) -0.001(4) -0.007(4) -0.002(4)
C91 0.018(5) 0.018(5) 0.015(5) -0.001(4) 0.001(4) -0.015(4)
C92 0.019(6) 0.040(7) 0.027(6) -0.009(5) 0.000(5) -0.010(5)
C93 0.022(6) 0.041(7) 0.034(6) -0.018(6) 0.000(5) -0.017(5)
C94 0.030(7) 0.037(7) 0.027(6) -0.004(5) -0.006(5) -0.015(6)
C95 0.020(6) 0.025(6) 0.041(7) -0.012(5) -0.009(5) 0.002(5)
C96 0.017(6) 0.026(6) 0.023(6) -0.003(5) -0.010(4) -0.001(5)
C97 0.012(5) 0.022(6) 0.027(6) -0.004(5) -0.008(4) -0.001(4)
C98 0.028(7) 0.044(8) 0.025(6) -0.005(5) -0.005(5) -0.011(6)
C99 0.008(5) 0.041(7) 0.042(7) -0.008(6) -0.013(5) 0.003(5)
O1 0.014(4) 0.031(4) 0.020(4) 0.000(3) -0.007(3) -0.007(3)
O2 0.017(4) 0.028(4) 0.037(4) -0.012(4) -0.011(3) -0.004(3)
O3 0.018(4) 0.021(4) 0.032(4) 0.000(3) -0.012(3) -0.001(3)
O11 0.023(4) 0.034(5) 0.029(4) -0.014(4) -0.015(3) 0.001(3)
O12 0.024(4) 0.025(4) 0.024(4) 0.007(3) -0.010(3) -0.004(3)
O21 0.033(5) 0.022(5) 0.036(5) -0.008(4) -0.007(4) -0.002(4)
O31 0.023(4) 0.023(4) 0.036(4) -0.010(4) -0.004(3) -0.005(3)
O41 0.032(5) 0.095(8) 0.028(5) 0.005(5) -0.021(4) -0.011(5)
O42 0.016(4) 0.040(5) 0.045(5) -0.013(4) 0.002(4) -0.009(4)
C75S 0.036(7) 0.023(6) 0.021(6) 0.006(5) -0.002(5) -0.005(5)
C76S 0.026(6) 0.038(7) 0.024(6) -0.001(5) -0.015(5) 0.002(5)
C77S 0.010(5) 0.054(8) 0.029(6) 0.007(6) -0.011(4) -0.011(5)
C1S 0.074(15) 0.19(3) 0.16(2) -0.14(2) 0.038(14) -0.076(17)
C2S 0.070(14) 0.17(2) 0.069(12) -0.035(14) 0.004(10) -0.078(16)
C3S 0.105(18) 0.14(2) 0.083(14) -0.008(14) -0.062(13) -0.057(17)
C4S 0.074(15) 0.17(3) 0.095(16) -0.042(17) -0.031(12) -0.030(17)
C5S 0.104(19) 0.19(3) 0.086(15) -0.073(18) 0.036(13) -0.11(2)
C6S 0.085(17) 0.13(2) 0.18(2) -0.103(19) 0.022(16) -0.045(15)
C7S 0.099(16) 0.046(11) 0.121(17) -0.029(11) 0.028(13) -0.036(11)
C8S 0.110(19) 0.058(13) 0.107(17) -0.049(13) 0.065(14) -0.046(13)
C9S 0.064(14) 0.052(12) 0.14(2) -0.038(14) 0.027(13) -0.026(10)
C10S 0.094(17) 0.073(14) 0.16(2) -0.064(14) 0.031(15) -0.042(12)
C11S 0.103(17) 0.042(11) 0.082(14) -0.019(10) 0.011(12) -0.015(10)
C12S 0.103(16) 0.024(9) 0.092(14) 0.003(9) 0.055(13) -0.015(10)
C13S 0.062(11) 0.048(9) 0.093(13) -0.035(9) -0.053(10) 0.020(8)
C14S 0.073(13) 0.085(14) 0.047(10) -0.022(10) -0.019(9) 0.059(11)
C15S 0.059(12) 0.044(11) 0.098(15) 0.005(10) -0.023(10) 0.014(9)
C16S 0.055(11) 0.048(10) 0.086(13) -0.023(9) -0.044(10) 0.025(8)
C17S 0.052(10) 0.078(12) 0.049(9) -0.032(9) -0.026(8) 0.039(9)
C18S 0.032(8) 0.053(10) 0.086(13) 0.010(9) -0.007(8) 0.011(7)

loop_
_atom_type_symbol
_atom_type_description
_atom_type_scat_dispersion_real
_atom_type_scat_dispersion_imag
_atom_type_scat_source
C C 0.0033 0.0016 'International Tables Vol C Tables 4.2.6.8 and 6.1.1.4'
H H 0.0000 0.0000 'International Tables Vol C Tables 4.2.6.8 and 6.1.1.4'
O O 0.0106 0.0060 'International Tables Vol C Tables 4.2.6.8 and 6.1.1.4'
P P 0.1023 0.0942 'International Tables Vol C Tables 4.2.6.8 and 6.1.1.4'
Ir Ir -1.4442 7.9887 'International Tables Vol C Tables 4.2.6.8 and 6.1.1.4'
Au Au -2.0133 8.8022 'International Tables Vol C Tables 4.2.6.8 and 6.1.1.4'

loop_
_geom_angle_atom_site_label_1
_geom_angle_atom_site_label_2
_geom_angle_atom_site_label_3
_geom_angle
C12 Ir1 C11 91.3(4)
C12 Ir1 Au2 89.3(3)
C11 Ir1 Au2 88.3(3)
C12 Ir1 Au4 68.5(3)
C11 Ir1 Au4 148.5(3)
Au2 Ir1 Au4 68.300(15)
C12 Ir1 Au1 151.8(3)
C11 Ir1 Au1 67.7(3)
Au2 Ir1 Au1 72.110(15)
Au4 Ir1 Au1 120.431(19)
C12 Ir1 Au3 129.6(3)
C11 Ir1 Au3 127.0(3)
Au2 Ir1 Au3 64.117(15)
Au4 Ir1 Au3 62.076(14)
Au1 Ir1 Au3 61.223(14)
C12 Ir1 Ir4 88.0(3)
C11 Ir1 Ir4 88.5(3)
Au2 Ir1 Ir4 175.785(19)
Au4 Ir1 Ir4 113.652(17)
Au1 Ir1 Ir4 109.084(17)
Au3 Ir1 Ir4 120.068(18)
C12 Ir1 Ir3 96.6(3)
C11 Ir1 Ir3 143.8(3)
Au2 Ir1 Ir3 127.009(16)
Au4 Ir1 Ir3 65.436(14)
Au1 Ir1 Ir3 111.542(17)
Au3 Ir1 Ir3 72.252(15)
Ir4 Ir1 Ir3 56.632(12)
C12 Ir1 Ir2 141.4(3)
C11 Ir1 Ir2 99.2(3)
Au2 Ir1 Ir2 127.764(18)
Au4 Ir1 Ir2 111.685(17)
Au1 Ir1 Ir2 63.853(14)
Au3 Ir1 Ir2 70.689(15)
Ir4 Ir1 Ir2 55.530(13)
Ir3 Ir1 Ir2 54.652(13)
C21 Ir2 C2 100.4(4)
C21 Ir2 C1 99.9(4)
C2 Ir2 C1 159.8(4)
C21 Ir2 C4 82.9(4)
C2 Ir2 C4 88.5(4)
C1 Ir2 C4 93.8(4)
C21 Ir2 Ir4 151.5(3)
C2 Ir2 Ir4 51.1(3)
C1 Ir2 Ir4 108.6(3)
C4 Ir2 Ir4 93.7(3)
C21 Ir2 Ir3 148.2(3)
C2 Ir2 Ir3 110.9(3)
C1 Ir2 Ir3 49.1(3)
C4 Ir2 Ir3 103.1(3)
Ir4 Ir2 Ir3 60.112(14)
C21 Ir2 Ir1 123.4(3)
C2 Ir2 Ir1 75.0(3)
C1 Ir2 Ir1 94.0(3)
C4 Ir2 Ir1 150.6(3)
Ir4 Ir2 Ir1 56.977(14)
Ir3 Ir2 Ir1 62.420(13)
C21 Ir2 Au1 70.1(3)
C2 Ir2 Au1 79.6(2)
C1 Ir2 Au1 107.8(3)
C4 Ir2 Au1 147.6(3)
Ir4 Ir2 Au1 101.529(17)
Ir3 Ir2 Au1 109.216(16)
Ir1 Ir2 Au1 53.438(13)
C31 Ir3 C3 102.9(4)
C31 Ir3 C13 81.2(4)
C3 Ir3 C13 89.6(4)
C31 Ir3 C1 99.1(4)
C3 Ir3 C1 157.6(4)
C13 Ir3 C1 90.0(4)
C31 Ir3 Ir4 154.5(3)
C3 Ir3 Ir4 51.9(3)
C13 Ir3 Ir4 100.8(3)
C1 Ir3 Ir4 106.3(3)
C31 Ir3 Ir2 145.9(3)
C3 Ir3 Ir2 110.6(3)
C13 Ir3 Ir2 104.8(3)
C1 Ir3 Ir2 48.2(3)
Ir4 Ir3 Ir2 58.651(14)
C31 Ir3 Ir1 119.9(3)
C3 Ir3 Ir1 78.5(2)
C13 Ir3 Ir1 157.4(3)
C1 Ir3 Ir1 93.8(3)
Ir4 Ir3 Ir1 56.788(14)
Ir2 Ir3 Ir1 62.928(13)
C31 Ir3 Au4 67.3(3)
C3 Ir3 Au4 86.4(3)
C13 Ir3 Au4 146.4(3)
C1 Ir3 Au4 105.8(3)
Ir4 Ir3 Au4 102.751(17)
Ir2 Ir3 Au4 107.904(15)
Ir1 Ir3 Au4 52.754(12)
C42 Ir4 C41 95.1(5)
C42 Ir4 C2 94.1(4)
C41 Ir4 C2 102.0(4)
C42 Ir4 C3 98.8(4)
C41 Ir4 C3 96.9(4)
C2 Ir4 C3 156.1(4)
C42 Ir4 Ir2 100.4(4)
C41 Ir4 Ir2 147.6(3)
C2 Ir4 Ir2 49.0(3)
C3 Ir4 Ir2 108.5(2)
C42 Ir4 Ir3 105.1(3)
C41 Ir4 Ir3 140.5(3)
C2 Ir4 Ir3 109.8(3)
C3 Ir4 Ir3 47.3(2)
Ir2 Ir4 Ir3 61.236(15)
C42 Ir4 Ir1 167.4(4)
C41 Ir4 Ir1 97.2(3)
C2 Ir4 Ir1 80.6(2)
C3 Ir4 Ir1 82.6(2)
Ir2 Ir4 Ir1 67.492(15)
Ir3 Ir4 Ir1 66.580(15)
P1 Au1 C11 114.2(2)
P1 Au1 Ir1 154.76(7)
C11 Au1 Ir1 41.2(2)
P1 Au1 Au3 141.06(7)
C11 Au1 Au3 99.6(2)
Ir1 Au1 Au3 59.470(14)
P1 Au1 Ir2 130.63(7)
C11 Au1 Ir2 83.4(2)
Ir1 Au1 Ir2 62.709(13)
Au3 Au1 Ir2 69.619(14)
P1 Au1 Au2 118.96(7)
C11 Au1 Au2 66.5(2)
Ir1 Au1 Au2 53.206(13)
Au3 Au1 Au2 57.114(14)
Ir2 Au1 Au2 110.385(16)
P2 Au2 Ir1 154.29(7)
P2 Au2 Au3 146.67(7)
Ir1 Au2 Au3 58.877(13)
P2 Au2 Au4 131.44(7)
Ir1 Au2 Au4 56.419(13)
Au3 Au2 Au4 56.789(13)
P2 Au2 Au1 129.32(7)
Ir1 Au2 Au1 54.684(13)
Au3 Au2 Au1 54.398(12)
Au4 Au2 Au1 99.032(16)
P3 Au3 Ir1 176.14(6)
P3 Au3 Au1 120.62(7)
Ir1 Au3 Au1 59.307(14)
P3 Au3 Au4 120.04(7)
Ir1 Au3 Au4 58.630(13)
Au1 Au3 Au4 115.353(18)
P3 Au3 Au2 119.17(6)
Ir1 Au3 Au2 57.006(14)
Au1 Au3 Au2 68.487(14)
Au4 Au3 Au2 64.380(14)
P4 Au4 C12 116.1(2)
P4 Au4 Ir1 156.75(7)
C12 Au4 Ir1 41.1(2)
P4 Au4 Au3 141.28(7)
C12 Au4 Au3 99.8(2)
Ir1 Au4 Au3 59.295(15)
P4 Au4 Au2 119.72(7)
C12 Au4 Au2 69.4(2)
Ir1 Au4 Au2 55.281(14)
Au3 Au4 Au2 58.831(14)
P4 Au4 Ir3 128.00(7)
C12 Au4 Ir3 80.0(2)
Ir1 Au4 Ir3 61.810(13)
Au3 Au4 Ir3 69.813(14)
Au2 Au4 Ir3 112.258(16)
C49 P1 C43 104.5(4)
C49 P1 C55 103.6(4)
C43 P1 C55 105.5(5)
C49 P1 Au1 110.7(3)
C43 P1 Au1 113.9(3)
C55 P1 Au1 117.4(3)
C61 P2 C67 105.5(4)
C61 P2 C73 104.9(4)
C67 P2 C73 103.8(4)
C61 P2 Au2 113.8(3)
C67 P2 Au2 118.5(3)
C73 P2 Au2 109.1(3)
C91 P3 C79 105.5(4)
C91 P3 C85 102.8(4)
C79 P3 C85 103.0(4)
C91 P3 Au3 114.6(3)
C79 P3 Au3 116.1(3)
C85 P3 Au3 113.4(3)
C97 P4 C22 107.4(5)
C97 P4 C33 106.6(4)
C22 P4 C33 102.2(5)
C97 P4 Au4 116.6(3)
C22 P4 Au4 112.3(3)
C33 P4 Au4 110.7(3)
O1 C1 Ir2 137.9(8)
O1 C1 Ir3 138.5(8)
Ir2 C1 Ir3 82.7(4)
O2 C2 Ir2 141.4(8)
O2 C2 Ir4 138.7(8)
Ir2 C2 Ir4 79.9(3)
O3 C3 Ir3 144.3(8)
O3 C3 Ir4 134.8(7)
Ir3 C3 Ir4 80.8(3)
C5 C4 C9 117.5(9)
C5 C4 Ir2 120.1(7)
C9 C4 Ir2 122.3(7)
C4 C5 C6 120.4(10)
C7 C6 C5 122.6(11)
C6 C7 C8 118.1(10)
C7 C8 C9 120.9(10)
C8 C9 C4 120.4(10)
O11 C11 Ir1 170.2(9)
O11 C11 Au1 117.9(7)
Ir1 C11 Au1 71.2(3)
O12 C12 Ir1 171.8(8)
O12 C12 Au4 117.5(7)
Ir1 C12 Au4 70.4(3)
C18 C13 C14 117.6(9)
C18 C13 Ir3 121.6(7)
C14 C13 Ir3 120.8(7)
C15 C14 C13 121.0(10)
C14 C15 C16 121.1(10)
C17 C16 C15 117.7(9)
C16 C17 C18 121.6(10)
C13 C18 C17 120.6(9)
O21 C21 Ir2 174.2(9)
C27 C22 C23 119.0(9)
C27 C22 P4 117.2(8)
C23 C22 P4 123.7(8)
C22 C23 C24 120.3(10)
C25 C24 C23 119.3(10)
C26 C25 C24 120.8(10)
C25 C26 C27 119.2(10)
C22 C27 C26 121.3(10)
C29 C28 C99 119.2(10)
C28 C29 C30 120.3(10)
C29 C30 C97 120.2(11)
O31 C31 Ir3 173.4(8)
C38 C33 C34 118.9(9)
C38 C33 P4 118.9(8)
C34 C33 P4 122.2(8)
C35 C34 C33 121.2(10)
C34 C35 C36 121.0(11)
C35 C36 C37 119.3(10)
C36 C37 C38 118.7(10)
C33 C38 C37 121.0(10)
O41 C41 Ir4 177.8(9)
O42 C42 Ir4 177.5(9)
C48 C43 C44 120.7(10)
C48 C43 P1 118.1(9)
C44 C43 P1 121.0(8)
C45 C44 C43 117.8(11)
C46 C45 C44 121.7(12)
C45 C46 C47 120.6(11)
C46 C47 C48 118.7(11)
C43 C48 C47 120.5(11)
C54 C49 C50 119.4(9)
C54 C49 P1 123.3(8)
C50 C49 P1 117.1(7)
C49 C50 C51 119.3(9)
C52 C51 C50 120.1(10)
C51 C52 C53 120.4(10)
C52 C53 C54 120.0(10)
C49 C54 C53 120.8(10)
C60 C55 C56 119.1(10)
C60 C55 P1 119.3(8)
C56 C55 P1 121.5(8)
C57 C56 C55 121.1(10)
C56 C57 C58 119.1(10)
C59 C58 C57 120.8(10)
C60 C59 C58 119.2(10)
C59 C60 C55 120.8(10)
C66 C61 C62 119.4(9)
C66 C61 P2 122.9(8)
C62 C61 P2 117.7(7)
C61 C62 C63 120.8(10)
C64 C63 C62 118.6(12)
C65 C64 C63 120.3(11)
C64 C65 C66 120.6(11)
C61 C66 C65 120.2(10)
C72 C67 C68 121.2(9)
C72 C67 P2 117.6(8)
C68 C67 P2 121.1(8)
C67 C68 C69 119.6(9)
C70 C69 C68 118.8(9)
C69 C70 C71 120.7(10)
C72 C71 C70 120.4(10)
C67 C72 C71 119.2(9)
C78 C73 C74 120.8(10)
C78 C73 P2 117.9(8)
C74 C73 P2 121.3(8)
C73 C74 C75S 119.7(10)
C73 C78 C77S 119.6(10)
C80 C79 C84 119.2(9)
C80 C79 P3 118.4(7)
C84 C79 P3 122.4(8)
C81 C80 C79 119.6(9)
C82 C81 C80 121.1(10)
C83 C82 C81 120.1(10)
C82 C83 C84 119.6(10)
C79 C84 C83 120.3(10)
C86 C85 C90 119.5(9)
C86 C85 P3 122.8(8)
C90 C85 P3 117.5(7)
C85 C86 C87 118.2(10)
C88 C87 C86 122.0(10)
C87 C88 C89 120.9(10)
C88 C89 C90 119.2(10)
C89 C90 C85 120.1(9)
C96 C91 C92 117.5(9)
C96 C91 P3 119.7(7)
C92 C91 P3 122.8(8)
C93 C92 C91 121.0(10)
C94 C93 C92 120.4(10)
C93 C94 C95 119.6(10)
C94 C95 C96 119.5(10)
C91 C96 C95 121.9(9)
C98 C97 C30 118.0(10)
C98 C97 P4 119.2(8)
C30 C97 P4 122.7(8)
C99 C98 C97 121.7(11)
C98 C99 C28 120.5(11)
C74 C75S C76S 119.5(10)
C77S C76S C75S 119.6(10)
C76S C77S C78 120.7(10)
C6S C1S C2S 119(2)
C1S C2S C3S 119.5(18)
C2S C3S C4S 121(2)
C5S C4S C3S 118(2)
C6S C5S C4S 119(2)
C1S C6S C5S 123(2)
C12S C7S C8S 120(2)
C9S C8S C7S 120(2)
C8S C9S C10S 124(2)
C9S C10S C11S 114(2)
C12S C11S C10S 121(2)
C7S C12S C11S 122(2)
C14S C13S C18S 117.1(15)
C15S C14S C13S 121.1(16)
C16S C15S C14S 121.2(18)
C15S C16S C17S 120.2(17)
C16S C17S C18S 120.6(15)
C17S C18S C13S 119.4(15)

loop_
_geom_bond_atom_site_label_1
_geom_bond_atom_site_label_2
_geom_bond_distance
Ir1 C12 1.894(11)
Ir1 C11 1.897(10)
Ir1 Au2 2.6781(6)
Ir1 Au4 2.7144(5)
Ir1 Au1 2.7288(6)
Ir1 Au3 2.7334(6)
Ir1 Ir4 2.7402(6)
Ir1 Ir3 3.0054(6)
Ir1 Ir2 3.0192(6)
Ir2 C21 1.859(12)
Ir2 C2 2.065(10)
Ir2 C1 2.078(10)
Ir2 C4 2.109(9)
Ir2 Ir4 2.6944(6)
Ir2 Ir3 2.7656(6)
Ir2 Au1 3.0497(6)
Ir3 C31 1.857(10)
Ir3 C3 2.035(9)
Ir3 C13 2.102(9)
Ir3 C1 2.106(11)
Ir3 Ir4 2.7353(5)
Ir3 Au4 3.1012(6)
Ir4 C42 1.888(11)
Ir4 C41 1.902(12)
Ir4 C2 2.131(10)
Ir4 C3 2.182(10)
Au1 P1 2.289(3)
Au1 C11 2.666(10)
Au1 Au3 2.7815(5)
Au1 Au2 3.1826(6)
Au2 P2 2.280(2)
Au2 Au3 2.8727(6)
Au2 Au4 3.0273(6)
Au3 P3 2.301(2)
Au3 Au4 2.8090(6)
Au4 P4 2.299(3)
Au4 C12 2.682(10)
P1 C49 1.825(9)
P1 C43 1.827(10)
P1 C55 1.832(11)
P2 C61 1.836(10)
P2 C67 1.843(10)
P2 C73 1.845(10)
P3 C91 1.808(9)
P3 C79 1.818(10)
P3 C85 1.834(10)
P4 C97 1.813(10)
P4 C22 1.826(10)
P4 C33 1.834(10)
C1 O1 1.197(11)
C2 O2 1.167(11)
C3 O3 1.157(11)
C4 C5 1.392(13)
C4 C9 1.404(13)
C5 C6 1.396(14)
C6 C7 1.350(15)
C7 C8 1.390(15)
C8 C9 1.403(14)
C11 O11 1.141(11)
C12 O12 1.150(12)
C13 C18 1.385(14)
C13 C14 1.400(13)
C14 C15 1.388(14)
C15 C16 1.403(15)
C16 C17 1.367(14)
C17 C18 1.412(13)
C21 O21 1.162(12)
C22 C27 1.366(14)
C22 C23 1.384(14)
C23 C24 1.390(14)
C24 C25 1.379(15)
C25 C26 1.362(15)
C26 C27 1.386(15)
C28 C29 1.384(15)
C28 C99 1.385(15)
C29 C30 1.389(14)
C30 C97 1.400(14)
C31 O31 1.155(11)
C33 C38 1.380(13)
C33 C34 1.387(14)
C34 C35 1.347(14)
C35 C36 1.395(15)
C36 C37 1.398(16)
C37 C38 1.402(14)
C41 O41 1.141(13)
C42 O42 1.154(12)
C43 C48 1.368(15)
C43 C44 1.406(14)
C44 C45 1.384(15)
C45 C46 1.363(16)
C46 C47 1.387(16)
C47 C48 1.396(15)
C49 C54 1.384(13)
C49 C50 1.403(14)
C50 C51 1.414(14)
C51 C52 1.378(15)
C52 C53 1.383(16)
C53 C54 1.389(14)
C55 C60 1.376(14)
C55 C56 1.383(14)
C56 C57 1.361(14)
C57 C58 1.384(15)
C58 C59 1.377(15)
C59 C60 1.372(14)
C61 C66 1.367(13)
C61 C62 1.375(13)
C62 C63 1.396(15)
C63 C64 1.387(16)
C64 C65 1.358(16)
C65 C66 1.388(15)
C67 C72 1.370(13)
C67 C68 1.374(13)
C68 C69 1.401(13)
C69 C70 1.375(14)
C70 C71 1.378(14)
C71 C72 1.375(14)
C73 C78 1.373(14)
C73 C74 1.376(14)
C74 C75S 1.386(14)
C78 C77S 1.379(14)
C79 C80 1.393(13)
C79 C84 1.400(13)
C80 C81 1.385(14)
C81 C82 1.384(14)
C82 C83 1.375(15)
C83 C84 1.402(15)
C85 C86 1.363(14)
C85 C90 1.417(13)
C86 C87 1.424(14)
C87 C88 1.322(15)
C88 C89 1.377(15)
C89 C90 1.388(13)
C91 C96 1.381(14)
C91 C92 1.394(14)
C92 C93 1.380(14)
C93 C94 1.375(15)
C94 C95 1.383(14)
C95 C96 1.384(13)
C97 C98 1.388(15)
C98 C99 1.359(14)
C75S C76S 1.396(15)
C76S C77S 1.371(15)
C1S C6S 1.35(3)
C1S C2S 1.36(3)
C2S C3S 1.37(3)
C3S C4S 1.39(3)
C4S C5S 1.37(3)
C5S C6S 1.36(3)
C7S C12S 1.33(2)
C7S C8S 1.37(3)
C8S C9S 1.31(3)
C9S C10S 1.41(3)
C10S C11S 1.42(3)
C11S C12S 1.36(3)
C13S C14S 1.38(2)
C13S C18S 1.39(2)
C14S C15S 1.34(2)
C15S C16S 1.32(2)
C16S C17S 1.35(2)
C17S C18S 1.37(2)
